data_8104703
loop_
_publ_author_name
'Yusuf, Tunde L.'
'Pillay, Michael N.'
'Zamisa, Sizwe J.'
'van Zyl, Werner E.'

_publ_section_title
;
 Crystal structure of
 (morpholine-1-carbodithioato-\k2-S,S&#x2032;)bis(triphenylphosphine-\k-P)gold(I),
 C41H38AuNOP2S2
;
_journal_issue 4
_journal_name_full 'Zeitschrift f\"ur Kristallographie - New Crystal Structures'
_journal_page_first 759
_journal_page_last 761
_journal_paper_doi 10.1515/ncrs-2021-0073
_journal_volume 236
_journal_year 2021
_chemical_formula_moiety 'C41 H38 Au N O P2 S2'
_chemical_formula_sum 'C41 H38 Au N O P2 S2'
_chemical_formula_weight 883.75
_space_group_crystal_system triclinic
_space_group_IT_number 2
_space_group_name_Hall '-P 1'
_space_group_name_H-M_alt 'P -1'
_atom_sites_solution_hydrogens geom
_atom_sites_solution_primary dual
_cell_angle_alpha 76.2070(10)
_cell_angle_beta 80.4440(10)
_cell_angle_gamma 75.5920(10)
_cell_formula_units_Z 2
_cell_length_a 10.0821(2)
_cell_length_b 12.9409(2)
_cell_length_c 14.7183(3)
_cell_measurement_reflns_used 9763
_cell_measurement_temperature 150.0
_cell_measurement_theta_max 28.93
_cell_measurement_theta_min 2.38
_cell_volume 1794.63(6)
_computing_molecular_graphics 'Olex2 1.3 (Dolomanov et al., 2009)'
_computing_publication_material 'Olex2 1.3 (Dolomanov et al., 2009)'
_computing_structure_refinement 'SHELXL 2016/6 (Sheldrick, 2015)'
_computing_structure_solution 'SHELXT 2014/5 (Sheldrick, 2014)'
_diffrn_ambient_temperature 150.0
_diffrn_measured_fraction_theta_full 0.993
_diffrn_measured_fraction_theta_max 0.986
_diffrn_measurement_device_type 'Bruker APEX-II CCD'
_diffrn_measurement_method '\f and \w scans'
_diffrn_radiation_monochromator graphite
_diffrn_radiation_type MoK\a
_diffrn_radiation_wavelength 0.71073
_diffrn_reflns_av_R_equivalents 0.0223
_diffrn_reflns_av_unetI/netI 0.0220
_diffrn_reflns_Laue_measured_fraction_full 0.993
_diffrn_reflns_Laue_measured_fraction_max 0.986
_diffrn_reflns_limit_h_max 12
_diffrn_reflns_limit_h_min -13
_diffrn_reflns_limit_k_max 17
_diffrn_reflns_limit_k_min -17
_diffrn_reflns_limit_l_max 19
_diffrn_reflns_limit_l_min -19
_diffrn_reflns_number 29308
_diffrn_reflns_point_group_measured_fraction_full 0.993
_diffrn_reflns_point_group_measured_fraction_max 0.986
_diffrn_reflns_theta_full 25.242
_diffrn_reflns_theta_max 28.000
_diffrn_reflns_theta_min 1.660
_diffrn_standards_number 0
_exptl_absorpt_coefficient_mu 4.339
_exptl_absorpt_correction_T_max 0.7457
_exptl_absorpt_correction_T_min 0.5284
_exptl_absorpt_correction_type multi-scan
_exptl_absorpt_process_details
;
SADABS-2008/1 (Bruker,2008) was used for absorption correction.
wR2(int) was 0.1075 before and 0.0308 after correction.
The Ratio of minimum to maximum transmission is 0.7086.
The \l/2 correction factor is 0.0015.
;
_exptl_crystal_colour colourless
_exptl_crystal_colour_primary colourless
_exptl_crystal_density_diffrn 1.635
_exptl_crystal_density_meas .
_exptl_crystal_description block
_exptl_crystal_F_000 880
_exptl_crystal_size_max 0.28
_exptl_crystal_size_mid 0.23
_exptl_crystal_size_min 0.14
_refine_diff_density_max 0.869
_refine_diff_density_min -0.790
_refine_diff_density_rms 0.078
_refine_ls_extinction_coef 0.0103(2)
_refine_ls_extinction_expression Fc^*^=kFc[1+0.001xFc^2^\l^3^/sin(2\q)]^-1/4^
_refine_ls_extinction_method 'SHELXL-2016/6 (Sheldrick 2016)'
_refine_ls_goodness_of_fit_ref 1.039
_refine_ls_hydrogen_treatment constr
_refine_ls_matrix_type full
_refine_ls_number_parameters 434
_refine_ls_number_reflns 8549
_refine_ls_number_restraints 0
_refine_ls_restrained_S_all 1.039
_refine_ls_R_factor_all 0.0187
_refine_ls_R_factor_gt 0.0170
_refine_ls_shift/su_max 0.006
_refine_ls_shift/su_mean 0.000
_refine_ls_structure_factor_coef Fsqd
_refine_ls_weighting_details 'w=1/[\s^2^(Fo^2^)+(0.0191P)^2^+1.0602P] where P=(Fo^2^+2Fc^2^)/3'
_refine_ls_weighting_scheme calc
_refine_ls_wR_factor_gt 0.0399
_refine_ls_wR_factor_ref 0.0407
_reflns_Friedel_coverage 0.000
_reflns_Friedel_fraction_full .
_reflns_Friedel_fraction_max .
_reflns_number_gt 8165
_reflns_number_total 8549
_reflns_threshold_expression 'I > 2\s(I)'
_cod_data_source_file suppl_j_ncrs-2021-0073_suppl.cif
_cod_data_source_block AuMCS
_cod_database_code 8104703
_shelx_space_group_comment
;
The symmetry employed for this shelxl refinement is uniquely defined
by the following loop, which should always be used as a source of
symmetry information in preference to the above space-group names.
They are only intended as comments.
;
_shelx_estimated_absorpt_t_max 0.582
_shelx_estimated_absorpt_t_min 0.376
_olex2_refinement_description
;
1. Fixed Uiso
 At 1.2 times of:
  All C(H) groups, All C(H,H) groups
2.a Secondary CH2 refined with riding coordinates:
 C2(H2A,H2B), C3(H3A,H3B), C4(H4A,H4B), C5(H5A,H5B)
2.b Aromatic/amide H refined with riding coordinates:
 C7(H7), C8(H8), C9(H9), C10(H10), C11(H11), C13(H13), C14(H14), C15(H15),
 C16(H16), C17(H17), C19(H19), C20(H20), C21(H21), C22(H22), C23(H23), C25(H25),
  C26(H26), C27(H27), C28(H28), C29(H29), C31(H31), C32(H32), C33(H33),
 C34(H34), C35(H35), C37(H37), C38(H38), C39(H39), C40(H40), C41(H41)
;

loop_
_space_group_symop_operation_xyz
'x, y, z'
'-x, -y, -z'

loop_
_atom_site_label
_atom_site_type_symbol
_atom_site_fract_x
_atom_site_fract_y
_atom_site_fract_z
_atom_site_U_iso_or_equiv
_atom_site_adp_type
_atom_site_occupancy
_atom_site_site_symmetry_order
_atom_site_calc_flag
_atom_site_refinement_flags_posn
_atom_site_refinement_flags_adp
_atom_site_refinement_flags_occupancy
_atom_site_disorder_assembly
_atom_site_disorder_group
Au1 Au 0.64088(2) 0.26803(2) 0.73120(2) 0.01499(3) Uani 1 1 d . . . . .
S1 S 0.63931(5) 0.16917(4) 0.92629(3) 0.01988(10) Uani 1 1 d . . . . .
S2 S 0.41445(5) 0.21271(4) 0.80661(3) 0.01885(9) Uani 1 1 d . . . . .
P1 P 0.65331(5) 0.44360(4) 0.73709(3) 0.01417(9) Uani 1 1 d . . . . .
P2 P 0.77641(5) 0.14261(4) 0.64549(3) 0.01415(9) Uani 1 1 d . . . . .
O1 O 0.18867(19) 0.19981(14) 1.13309(11) 0.0338(4) Uani 1 1 d . . . . .
N1 N 0.38944(18) 0.12828(14) 0.98998(11) 0.0192(3) Uani 1 1 d . . . . .
C1 C 0.4736(2) 0.16656(15) 0.91561(13) 0.0166(4) Uani 1 1 d . . . . .
C2 C 0.4212(2) 0.10509(16) 1.08751(13) 0.0223(4) Uani 1 1 d . . . . .
H2A H 0.519565 0.103742 1.088554 0.027 Uiso 1 1 calc R U . . .
H2B H 0.403173 0.033117 1.121123 0.027 Uiso 1 1 calc R U . . .
C3 C 0.3307(3) 0.19372(18) 1.13468(15) 0.0282(5) Uani 1 1 d . . . . .
H3A H 0.350241 0.179367 1.200821 0.034 Uiso 1 1 calc R U . . .
H3B H 0.352985 0.264696 1.102242 0.034 Uiso 1 1 calc R U . . .
C4 C 0.1570(3) 0.22056(19) 1.03879(15) 0.0302(5) Uani 1 1 d . . . . .
H4A H 0.174174 0.292778 1.005112 0.036 Uiso 1 1 calc R U . . .
H4B H 0.058132 0.222494 1.039330 0.036 Uiso 1 1 calc R U . . .
C5 C 0.2433(2) 0.13382(17) 0.98696(14) 0.0227(4) Uani 1 1 d . . . . .
H5A H 0.220933 0.062251 1.016994 0.027 Uiso 1 1 calc R U . . .
H5B H 0.222972 0.152094 0.920749 0.027 Uiso 1 1 calc R U . . .
C6 C 0.5157(2) 0.52151(15) 0.80716(13) 0.0172(4) Uani 1 1 d . . . . .
C7 C 0.4818(2) 0.63551(16) 0.78968(15) 0.0238(4) Uani 1 1 d . . . . .
H7 H 0.527541 0.676288 0.736819 0.029 Uiso 1 1 calc R U . . .
C8 C 0.3813(2) 0.68920(18) 0.84959(16) 0.0286(5) Uani 1 1 d . . . . .
H8 H 0.358758 0.766641 0.837317 0.034 Uiso 1 1 calc R U . . .
C9 C 0.3139(2) 0.63129(19) 0.92663(16) 0.0299(5) Uani 1 1 d . . . . .
H9 H 0.246423 0.668521 0.967871 0.036 Uiso 1 1 calc R U . . .
C10 C 0.3453(3) 0.5185(2) 0.94341(16) 0.0312(5) Uani 1 1 d . . . . .
H10 H 0.297734 0.478272 0.995616 0.037 Uiso 1 1 calc R U . . .
C11 C 0.4461(2) 0.46364(17) 0.88434(14) 0.0239(4) Uani 1 1 d . . . . .
H11 H 0.467495 0.386194 0.896758 0.029 Uiso 1 1 calc R U . . .
C12 C 0.8117(2) 0.44214(15) 0.78215(13) 0.0169(4) Uani 1 1 d . . . . .
C13 C 0.9213(2) 0.35228(17) 0.77880(15) 0.0240(4) Uani 1 1 d . . . . .
H13 H 0.908720 0.290074 0.760513 0.029 Uiso 1 1 calc R U . . .
C14 C 1.0490(2) 0.35337(18) 0.80210(16) 0.0284(5) Uani 1 1 d . . . . .
H14 H 1.123827 0.292606 0.798390 0.034 Uiso 1 1 calc R U . . .
C15 C 1.0672(2) 0.4432(2) 0.83080(15) 0.0289(5) Uani 1 1 d . . . . .
H15 H 1.154584 0.444088 0.846410 0.035 Uiso 1 1 calc R U . . .
C16 C 0.9579(2) 0.53108(19) 0.83656(15) 0.0277(5) Uani 1 1 d . . . . .
H16 H 0.969653 0.591712 0.857799 0.033 Uiso 1 1 calc R U . . .
C17 C 0.8314(2) 0.53132(17) 0.81152(14) 0.0221(4) Uani 1 1 d . . . . .
H17 H 0.757351 0.592849 0.814407 0.027 Uiso 1 1 calc R U . . .
C18 C 0.6681(2) 0.53402(14) 0.62149(13) 0.0164(4) Uani 1 1 d . . . . .
C19 C 0.7941(2) 0.55653(15) 0.57689(14) 0.0190(4) Uani 1 1 d . . . . .
H19 H 0.873378 0.531312 0.609748 0.023 Uiso 1 1 calc R U . . .
C20 C 0.8046(2) 0.61571(16) 0.48452(14) 0.0237(4) Uani 1 1 d . . . . .
H20 H 0.890878 0.630428 0.454536 0.028 Uiso 1 1 calc R U . . .
C21 C 0.6889(3) 0.65315(17) 0.43633(14) 0.0261(5) Uani 1 1 d . . . . .
H21 H 0.696217 0.692975 0.373193 0.031 Uiso 1 1 calc R U . . .
C22 C 0.5630(2) 0.63252(17) 0.48017(15) 0.0255(4) Uani 1 1 d . . . . .
H22 H 0.483737 0.659042 0.447340 0.031 Uiso 1 1 calc R U . . .
C23 C 0.5521(2) 0.57307(16) 0.57219(14) 0.0204(4) Uani 1 1 d . . . . .
H23 H 0.465488 0.558841 0.601806 0.024 Uiso 1 1 calc R U . . .
C24 C 0.8049(2) 0.20231(15) 0.51993(13) 0.0170(4) Uani 1 1 d . . . . .
C25 C 0.7990(2) 0.14800(16) 0.44985(14) 0.0210(4) Uani 1 1 d . . . . .
H25 H 0.786098 0.075303 0.466648 0.025 Uiso 1 1 calc R U . . .
C26 C 0.8120(2) 0.19984(18) 0.35563(14) 0.0258(4) Uani 1 1 d . . . . .
H26 H 0.806596 0.162703 0.308387 0.031 Uiso 1 1 calc R U . . .
C27 C 0.8327(2) 0.30515(18) 0.33012(15) 0.0270(5) Uani 1 1 d . . . . .
H27 H 0.841257 0.340253 0.265589 0.032 Uiso 1 1 calc R U . . .
C28 C 0.8410(2) 0.35927(17) 0.39895(15) 0.0252(4) Uani 1 1 d . . . . .
H28 H 0.857369 0.430970 0.381538 0.030 Uiso 1 1 calc R U . . .
C29 C 0.8255(2) 0.30879(16) 0.49339(14) 0.0212(4) Uani 1 1 d . . . . .
H29 H 0.828843 0.346985 0.540355 0.025 Uiso 1 1 calc R U . . .
C30 C 0.7240(2) 0.01856(15) 0.64220(13) 0.0163(4) Uani 1 1 d . . . . .
C31 C 0.5861(2) 0.02495(16) 0.63533(14) 0.0213(4) Uani 1 1 d . . . . .
H31 H 0.519014 0.088982 0.643868 0.026 Uiso 1 1 calc R U . . .
C32 C 0.5464(2) -0.06263(17) 0.61592(15) 0.0247(4) Uani 1 1 d . . . . .
H32 H 0.452506 -0.057514 0.609767 0.030 Uiso 1 1 calc R U . . .
C33 C 0.6437(2) -0.15726(16) 0.60556(14) 0.0224(4) Uani 1 1 d . . . . .
H33 H 0.616950 -0.216089 0.590612 0.027 Uiso 1 1 calc R U . . .
C34 C 0.7795(2) -0.16579(16) 0.61700(14) 0.0227(4) Uani 1 1 d . . . . .
H34 H 0.845175 -0.231754 0.612585 0.027 Uiso 1 1 calc R U . . .
C35 C 0.8207(2) -0.07816(16) 0.63499(14) 0.0202(4) Uani 1 1 d . . . . .
H35 H 0.914318 -0.084219 0.642336 0.024 Uiso 1 1 calc R U . . .
C36 C 0.9469(2) 0.09476(15) 0.68573(13) 0.0171(4) Uani 1 1 d . . . . .
C37 C 1.0651(2) 0.11945(16) 0.63032(15) 0.0230(4) Uani 1 1 d . . . . .
H37 H 1.060649 0.156551 0.566528 0.028 Uiso 1 1 calc R U . . .
C38 C 1.1898(2) 0.08991(18) 0.66819(18) 0.0296(5) Uani 1 1 d . . . . .
H38 H 1.270186 0.107493 0.630142 0.035 Uiso 1 1 calc R U . . .
C39 C 1.1981(2) 0.03521(18) 0.76062(18) 0.0306(5) Uani 1 1 d . . . . .
H39 H 1.283532 0.015740 0.786266 0.037 Uiso 1 1 calc R U . . .
C40 C 1.0812(3) 0.00906(19) 0.81546(17) 0.0311(5) Uani 1 1 d . . . . .
H40 H 1.086930 -0.029983 0.878630 0.037 Uiso 1 1 calc R U . . .
C41 C 0.9557(2) 0.03920(18) 0.77922(15) 0.0267(4) Uani 1 1 d . . . . .
H41 H 0.875482 0.022127 0.817889 0.032 Uiso 1 1 calc R U . . .

loop_
_atom_site_aniso_label
_atom_site_aniso_U_11
_atom_site_aniso_U_22
_atom_site_aniso_U_33
_atom_site_aniso_U_23
_atom_site_aniso_U_13
_atom_site_aniso_U_12
Au1 0.01539(5) 0.01438(4) 0.01536(4) -0.00446(3) 0.00076(3) -0.00385(3)
S1 0.0186(2) 0.0215(2) 0.0199(2) -0.00264(18) -0.00443(18) -0.00496(18)
S2 0.0165(2) 0.0262(2) 0.0140(2) -0.00155(17) -0.00145(17) -0.00756(18)
P1 0.0146(2) 0.0132(2) 0.0149(2) -0.00374(17) -0.00100(17) -0.00295(17)
P2 0.0137(2) 0.0137(2) 0.0159(2) -0.00520(17) 0.00071(17) -0.00402(17)
O1 0.0358(10) 0.0382(9) 0.0219(7) -0.0097(7) 0.0072(7) -0.0019(7)
N1 0.0206(9) 0.0222(8) 0.0145(7) -0.0040(6) 0.0003(6) -0.0051(7)
C1 0.0191(10) 0.0142(8) 0.0164(8) -0.0049(7) -0.0012(7) -0.0021(7)
C2 0.0292(12) 0.0214(10) 0.0142(8) -0.0016(7) -0.0026(8) -0.0036(8)
C3 0.0406(14) 0.0252(10) 0.0189(9) -0.0068(8) 0.0004(9) -0.0076(9)
C4 0.0275(12) 0.0317(12) 0.0259(11) -0.0045(9) 0.0018(9) -0.0006(9)
C5 0.0212(11) 0.0259(10) 0.0206(9) -0.0035(8) 0.0027(8) -0.0090(8)
C6 0.0150(9) 0.0189(9) 0.0192(9) -0.0084(7) -0.0023(7) -0.0020(7)
C7 0.0246(11) 0.0194(9) 0.0265(10) -0.0062(8) -0.0014(8) -0.0028(8)
C8 0.0296(12) 0.0207(10) 0.0355(12) -0.0136(9) -0.0051(10) 0.0027(8)
C9 0.0222(12) 0.0383(12) 0.0328(11) -0.0229(10) 0.0005(9) -0.0004(9)
C10 0.0310(13) 0.0363(12) 0.0272(11) -0.0137(9) 0.0102(9) -0.0111(10)
C11 0.0265(11) 0.0222(10) 0.0235(10) -0.0080(8) 0.0048(8) -0.0080(8)
C12 0.0175(10) 0.0189(9) 0.0138(8) -0.0012(7) -0.0024(7) -0.0048(7)
C13 0.0234(11) 0.0203(9) 0.0282(10) -0.0033(8) -0.0070(9) -0.0034(8)
C14 0.0213(11) 0.0260(11) 0.0357(12) -0.0015(9) -0.0105(9) -0.0005(8)
C15 0.0216(11) 0.0412(13) 0.0261(10) -0.0013(9) -0.0078(9) -0.0128(10)
C16 0.0282(12) 0.0348(12) 0.0270(10) -0.0119(9) -0.0009(9) -0.0157(10)
C17 0.0209(11) 0.0242(10) 0.0233(9) -0.0093(8) 0.0004(8) -0.0063(8)
C18 0.0202(10) 0.0123(8) 0.0179(8) -0.0053(7) -0.0023(7) -0.0037(7)
C19 0.0184(10) 0.0172(9) 0.0212(9) -0.0039(7) -0.0016(8) -0.0039(7)
C20 0.0282(12) 0.0213(10) 0.0214(9) -0.0031(8) 0.0026(8) -0.0098(8)
C21 0.0404(14) 0.0191(9) 0.0180(9) -0.0006(7) -0.0041(9) -0.0080(9)
C22 0.0319(12) 0.0213(10) 0.0247(10) -0.0044(8) -0.0118(9) -0.0031(8)
C23 0.0204(10) 0.0201(9) 0.0220(9) -0.0051(7) -0.0037(8) -0.0052(8)
C24 0.0142(9) 0.0185(9) 0.0174(8) -0.0042(7) 0.0011(7) -0.0032(7)
C25 0.0246(11) 0.0180(9) 0.0211(9) -0.0065(7) 0.0000(8) -0.0055(8)
C26 0.0307(12) 0.0290(11) 0.0195(9) -0.0081(8) -0.0016(9) -0.0078(9)
C27 0.0293(12) 0.0293(11) 0.0194(9) 0.0008(8) -0.0002(9) -0.0080(9)
C28 0.0278(12) 0.0212(10) 0.0251(10) -0.0016(8) 0.0014(9) -0.0090(8)
C29 0.0218(10) 0.0210(9) 0.0226(9) -0.0074(8) 0.0009(8) -0.0075(8)
C30 0.0178(10) 0.0167(8) 0.0155(8) -0.0044(7) 0.0010(7) -0.0068(7)
C31 0.0190(10) 0.0191(9) 0.0271(10) -0.0084(8) -0.0019(8) -0.0033(7)
C32 0.0226(11) 0.0255(10) 0.0297(10) -0.0077(8) -0.0031(9) -0.0101(8)
C33 0.0324(12) 0.0203(9) 0.0182(9) -0.0062(7) 0.0018(8) -0.0134(8)
C34 0.0282(12) 0.0153(9) 0.0234(9) -0.0063(7) 0.0037(8) -0.0048(8)
C35 0.0189(10) 0.0181(9) 0.0231(9) -0.0048(7) 0.0011(8) -0.0045(7)
C36 0.0145(9) 0.0159(8) 0.0227(9) -0.0089(7) -0.0012(7) -0.0029(7)
C37 0.0187(10) 0.0195(9) 0.0295(10) -0.0039(8) 0.0010(8) -0.0054(8)
C38 0.0176(11) 0.0243(10) 0.0477(14) -0.0080(10) -0.0013(10) -0.0074(8)
C39 0.0222(12) 0.0262(11) 0.0490(14) -0.0159(10) -0.0149(10) -0.0008(9)
C40 0.0327(13) 0.0317(12) 0.0293(11) -0.0075(9) -0.0119(10) -0.0009(9)
C41 0.0223(11) 0.0350(12) 0.0218(10) -0.0060(9) -0.0005(8) -0.0058(9)

loop_
_atom_type_symbol
_atom_type_description
_atom_type_scat_dispersion_real
_atom_type_scat_dispersion_imag
_atom_type_scat_source
C C 0.0033 0.0016 'International Tables Vol C Tables 4.2.6.8 and 6.1.1.4'
H H 0.0000 0.0000 'International Tables Vol C Tables 4.2.6.8 and 6.1.1.4'
Au Au -2.0133 8.8022 'International Tables Vol C Tables 4.2.6.8 and 6.1.1.4'
N N 0.0061 0.0033 'International Tables Vol C Tables 4.2.6.8 and 6.1.1.4'
O O 0.0106 0.0060 'International Tables Vol C Tables 4.2.6.8 and 6.1.1.4'
P P 0.1023 0.0942 'International Tables Vol C Tables 4.2.6.8 and 6.1.1.4'
S S 0.1246 0.1234 'International Tables Vol C Tables 4.2.6.8 and 6.1.1.4'

loop_
_geom_angle_atom_site_label_1
_geom_angle_atom_site_label_2
_geom_angle_atom_site_label_3
_geom_angle
_geom_angle_site_symmetry_1
_geom_angle_site_symmetry_3
S2 Au1 S1 66.157(14) . .
P1 Au1 S1 99.718(15) . .
P1 Au1 S2 115.359(17) . .
P2 Au1 S1 108.198(16) . .
P2 Au1 S2 111.345(17) . .
P2 Au1 P1 132.117(17) . .
C1 S1 Au1 82.70(6) . .
C1 S2 Au1 91.94(7) . .
C6 P1 Au1 118.60(7) . .
C6 P1 C18 104.81(9) . .
C12 P1 Au1 110.88(6) . .
C12 P1 C6 105.12(9) . .
C12 P1 C18 101.97(9) . .
C18 P1 Au1 113.83(6) . .
C24 P2 Au1 112.40(6) . .
C30 P2 Au1 121.50(7) . .
C30 P2 C24 101.42(8) . .
C36 P2 Au1 109.79(6) . .
C36 P2 C24 105.84(9) . .
C36 P2 C30 104.52(9) . .
C3 O1 C4 110.65(17) . .
C1 N1 C2 123.21(18) . .
C1 N1 C5 123.81(16) . .
C5 N1 C2 110.92(16) . .
S1 C1 S2 119.11(11) . .
N1 C1 S1 121.53(14) . .
N1 C1 S2 119.35(15) . .
N1 C2 H2A 110.1 . .
N1 C2 H2B 110.1 . .
N1 C2 C3 107.93(17) . .
H2A C2 H2B 108.4 . .
C3 C2 H2A 110.1 . .
C3 C2 H2B 110.1 . .
O1 C3 C2 111.92(18) . .
O1 C3 H3A 109.2 . .
O1 C3 H3B 109.2 . .
C2 C3 H3A 109.2 . .
C2 C3 H3B 109.2 . .
H3A C3 H3B 107.9 . .
O1 C4 H4A 109.3 . .
O1 C4 H4B 109.3 . .
O1 C4 C5 111.45(18) . .
H4A C4 H4B 108.0 . .
C5 C4 H4A 109.3 . .
C5 C4 H4B 109.3 . .
N1 C5 C4 108.98(18) . .
N1 C5 H5A 109.9 . .
N1 C5 H5B 109.9 . .
C4 C5 H5A 109.9 . .
C4 C5 H5B 109.9 . .
H5A C5 H5B 108.3 . .
C7 C6 P1 123.34(16) . .
C11 C6 P1 117.70(15) . .
C11 C6 C7 118.89(19) . .
C6 C7 H7 120.0 . .
C8 C7 C6 120.1(2) . .
C8 C7 H7 120.0 . .
C7 C8 H8 119.6 . .
C9 C8 C7 120.7(2) . .
C9 C8 H8 119.6 . .
C8 C9 H9 120.3 . .
C8 C9 C10 119.5(2) . .
C10 C9 H9 120.3 . .
C9 C10 H10 119.8 . .
C9 C10 C11 120.4(2) . .
C11 C10 H10 119.8 . .
C6 C11 H11 119.8 . .
C10 C11 C6 120.4(2) . .
C10 C11 H11 119.8 . .
C13 C12 P1 118.49(15) . .
C17 C12 P1 122.32(15) . .
C17 C12 C13 118.92(19) . .
C12 C13 H13 119.8 . .
C14 C13 C12 120.3(2) . .
C14 C13 H13 119.8 . .
C13 C14 H14 120.0 . .
C15 C14 C13 120.1(2) . .
C15 C14 H14 120.0 . .
C14 C15 H15 120.1 . .
C16 C15 C14 119.8(2) . .
C16 C15 H15 120.1 . .
C15 C16 H16 119.8 . .
C15 C16 C17 120.3(2) . .
C17 C16 H16 119.8 . .
C12 C17 H17 119.7 . .
C16 C17 C12 120.6(2) . .
C16 C17 H17 119.7 . .
C19 C18 P1 122.00(15) . .
C19 C18 C23 118.82(18) . .
C23 C18 P1 118.86(15) . .
C18 C19 H19 119.7 . .
C20 C19 C18 120.52(19) . .
C20 C19 H19 119.7 . .
C19 C20 H20 120.0 . .
C21 C20 C19 120.0(2) . .
C21 C20 H20 120.0 . .
C20 C21 H21 120.0 . .
C22 C21 C20 120.07(19) . .
C22 C21 H21 120.0 . .
C21 C22 H22 119.9 . .
C21 C22 C23 120.2(2) . .
C23 C22 H22 119.9 . .
C18 C23 H23 119.8 . .
C22 C23 C18 120.5(2) . .
C22 C23 H23 119.8 . .
C25 C24 P2 122.52(15) . .
C25 C24 C29 118.79(17) . .
C29 C24 P2 118.58(14) . .
C24 C25 H25 119.9 . .
C26 C25 C24 120.25(18) . .
C26 C25 H25 119.9 . .
C25 C26 H26 119.8 . .
C27 C26 C25 120.48(19) . .
C27 C26 H26 119.8 . .
C26 C27 H27 120.1 . .
C26 C27 C28 119.81(19) . .
C28 C27 H27 120.1 . .
C27 C28 H28 120.0 . .
C27 C28 C29 120.06(19) . .
C29 C28 H28 120.0 . .
C24 C29 H29 119.7 . .
C28 C29 C24 120.59(18) . .
C28 C29 H29 119.7 . .
C31 C30 P2 118.46(15) . .
C31 C30 C35 119.58(17) . .
C35 C30 P2 121.50(15) . .
C30 C31 H31 120.0 . .
C30 C31 C32 120.01(19) . .
C32 C31 H31 120.0 . .
C31 C32 H32 119.9 . .
C33 C32 C31 120.1(2) . .
C33 C32 H32 119.9 . .
C32 C33 H33 120.0 . .
C34 C33 C32 119.93(18) . .
C34 C33 H33 120.0 . .
C33 C34 H34 119.8 . .
C33 C34 C35 120.37(19) . .
C35 C34 H34 119.8 . .
C30 C35 H35 120.1 . .
C34 C35 C30 119.86(19) . .
C34 C35 H35 120.1 . .
C37 C36 P2 122.78(15) . .
C37 C36 C41 119.19(19) . .
C41 C36 P2 117.78(16) . .
C36 C37 H37 120.0 . .
C38 C37 C36 120.0(2) . .
C38 C37 H37 120.0 . .
C37 C38 H38 119.7 . .
C39 C38 C37 120.7(2) . .
C39 C38 H38 119.7 . .
C38 C39 H39 120.3 . .
C38 C39 C40 119.5(2) . .
C40 C39 H39 120.3 . .
C39 C40 H40 119.7 . .
C39 C40 C41 120.6(2) . .
C41 C40 H40 119.7 . .
C36 C41 H41 120.0 . .
C40 C41 C36 120.0(2) . .
C40 C41 H41 120.0 . .

loop_
_geom_bond_atom_site_label_1
_geom_bond_atom_site_label_2
_geom_bond_distance
_geom_bond_site_symmetry_2
Au1 S1 2.8504(5) .
Au1 S2 2.5591(5) .
Au1 P1 2.3291(5) .
Au1 P2 2.3224(5) .
S1 C1 1.713(2) .
S2 C1 1.7233(19) .
P1 C6 1.825(2) .
P1 C12 1.822(2) .
P1 C18 1.8274(19) .
P2 C24 1.8298(19) .
P2 C30 1.8240(19) .
P2 C36 1.822(2) .
O1 C3 1.418(3) .
O1 C4 1.424(3) .
N1 C1 1.344(3) .
N1 C2 1.467(2) .
N1 C5 1.464(3) .
C2 H2A 0.9900 .
C2 H2B 0.9900 .
C2 C3 1.510(3) .
C3 H3A 0.9900 .
C3 H3B 0.9900 .
C4 H4A 0.9900 .
C4 H4B 0.9900 .
C4 C5 1.517(3) .
C5 H5A 0.9900 .
C5 H5B 0.9900 .
C6 C7 1.399(3) .
C6 C11 1.391(3) .
C7 H7 0.9500 .
C7 C8 1.390(3) .
C8 H8 0.9500 .
C8 C9 1.379(3) .
C9 H9 0.9500 .
C9 C10 1.384(3) .
C10 H10 0.9500 .
C10 C11 1.391(3) .
C11 H11 0.9500 .
C12 C13 1.395(3) .
C12 C17 1.392(3) .
C13 H13 0.9500 .
C13 C14 1.390(3) .
C14 H14 0.9500 .
C14 C15 1.389(3) .
C15 H15 0.9500 .
C15 C16 1.381(3) .
C16 H16 0.9500 .
C16 C17 1.385(3) .
C17 H17 0.9500 .
C18 C19 1.395(3) .
C18 C23 1.400(3) .
C19 H19 0.9500 .
C19 C20 1.394(3) .
C20 H20 0.9500 .
C20 C21 1.389(3) .
C21 H21 0.9500 .
C21 C22 1.383(3) .
C22 H22 0.9500 .
C22 C23 1.391(3) .
C23 H23 0.9500 .
C24 C25 1.396(3) .
C24 C29 1.397(3) .
C25 H25 0.9500 .
C25 C26 1.389(3) .
C26 H26 0.9500 .
C26 C27 1.383(3) .
C27 H27 0.9500 .
C27 C28 1.385(3) .
C28 H28 0.9500 .
C28 C29 1.389(3) .
C29 H29 0.9500 .
C30 C31 1.391(3) .
C30 C35 1.396(3) .
C31 H31 0.9500 .
C31 C32 1.395(3) .
C32 H32 0.9500 .
C32 C33 1.388(3) .
C33 H33 0.9500 .
C33 C34 1.381(3) .
C34 H34 0.9500 .
C34 C35 1.394(3) .
C35 H35 0.9500 .
C36 C37 1.389(3) .
C36 C41 1.398(3) .
C37 H37 0.9500 .
C37 C38 1.389(3) .
C38 H38 0.9500 .
C38 C39 1.381(3) .
C39 H39 0.9500 .
C39 C40 1.381(4) .
C40 H40 0.9500 .
C40 C41 1.385(3) .
C41 H41 0.9500 .

loop_
_geom_torsion_atom_site_label_1
_geom_torsion_atom_site_label_2
_geom_torsion_atom_site_label_3
_geom_torsion_atom_site_label_4
_geom_torsion
_geom_torsion_site_symmetry_1
_geom_torsion_site_symmetry_2
_geom_torsion_site_symmetry_3
_geom_torsion_site_symmetry_4
Au1 S1 C1 S2 2.82(10) . . . .
Au1 S1 C1 N1 -177.92(16) . . . .
Au1 S2 C1 S1 -3.11(11) . . . .
Au1 S2 C1 N1 177.61(15) . . . .
Au1 P1 C6 C7 -154.86(15) . . . .
Au1 P1 C6 C11 28.24(18) . . . .
Au1 P1 C12 C13 20.04(17) . . . .
Au1 P1 C12 C17 -166.02(14) . . . .
Au1 P1 C18 C19 -100.30(15) . . . .
Au1 P1 C18 C23 73.16(16) . . . .
Au1 P2 C24 C25 -137.77(16) . . . .
Au1 P2 C24 C29 38.48(18) . . . .
Au1 P2 C30 C31 40.59(18) . . . .
Au1 P2 C30 C35 -147.21(14) . . . .
Au1 P2 C36 C37 -112.07(16) . . . .
Au1 P2 C36 C41 62.14(16) . . . .
P1 C6 C7 C8 -176.06(17) . . . .
P1 C6 C11 C10 176.52(18) . . . .
P1 C12 C13 C14 172.47(17) . . . .
P1 C12 C17 C16 -173.59(16) . . . .
P1 C18 C19 C20 172.71(15) . . . .
P1 C18 C23 C22 -173.21(15) . . . .
P2 C24 C25 C26 175.56(17) . . . .
P2 C24 C29 C28 -176.96(17) . . . .
P2 C30 C31 C32 168.64(16) . . . .
P2 C30 C35 C34 -169.38(15) . . . .
P2 C36 C37 C38 173.53(16) . . . .
P2 C36 C41 C40 -174.70(17) . . . .
O1 C4 C5 N1 -56.6(2) . . . .
N1 C2 C3 O1 58.6(2) . . . .
C1 N1 C2 C3 106.1(2) . . . .
C1 N1 C5 C4 -106.6(2) . . . .
C2 N1 C1 S1 11.7(3) . . . .
C2 N1 C1 S2 -169.08(14) . . . .
C2 N1 C5 C4 57.5(2) . . . .
C3 O1 C4 C5 57.5(2) . . . .
C4 O1 C3 C2 -59.0(2) . . . .
C5 N1 C1 S1 173.84(14) . . . .
C5 N1 C1 S2 -6.9(3) . . . .
C5 N1 C2 C3 -58.1(2) . . . .
C6 P1 C12 C13 149.37(16) . . . .
C6 P1 C12 C17 -36.70(18) . . . .
C6 P1 C18 C19 128.55(16) . . . .
C6 P1 C18 C23 -57.99(17) . . . .
C6 C7 C8 C9 0.0(3) . . . .
C7 C6 C11 C10 -0.5(3) . . . .
C7 C8 C9 C10 -1.1(4) . . . .
C8 C9 C10 C11 1.4(4) . . . .
C9 C10 C11 C6 -0.6(4) . . . .
C11 C6 C7 C8 0.8(3) . . . .
C12 P1 C6 C7 80.55(18) . . . .
C12 P1 C6 C11 -96.36(17) . . . .
C12 P1 C18 C19 19.16(17) . . . .
C12 P1 C18 C23 -167.37(15) . . . .
C12 C13 C14 C15 1.4(3) . . . .
C13 C12 C17 C16 0.3(3) . . . .
C13 C14 C15 C16 0.3(3) . . . .
C14 C15 C16 C17 -1.7(3) . . . .
C15 C16 C17 C12 1.4(3) . . . .
C17 C12 C13 C14 -1.7(3) . . . .
C18 P1 C6 C7 -26.53(19) . . . .
C18 P1 C6 C11 156.56(16) . . . .
C18 P1 C12 C13 -101.49(16) . . . .
C18 P1 C12 C17 72.45(18) . . . .
C18 C19 C20 C21 0.3(3) . . . .
C19 C18 C23 C22 0.5(3) . . . .
C19 C20 C21 C22 0.5(3) . . . .
C20 C21 C22 C23 -0.8(3) . . . .
C21 C22 C23 C18 0.3(3) . . . .
C23 C18 C19 C20 -0.8(3) . . . .
C24 P2 C30 C31 -84.85(17) . . . .
C24 P2 C30 C35 87.35(17) . . . .
C24 P2 C36 C37 9.48(19) . . . .
C24 P2 C36 C41 -176.32(15) . . . .
C24 C25 C26 C27 0.9(3) . . . .
C25 C24 C29 C28 -0.6(3) . . . .
C25 C26 C27 C28 0.2(4) . . . .
C26 C27 C28 C29 -1.4(3) . . . .
C27 C28 C29 C24 1.6(3) . . . .
C29 C24 C25 C26 -0.7(3) . . . .
C30 P2 C24 C25 -6.48(19) . . . .
C30 P2 C24 C29 169.78(16) . . . .
C30 P2 C36 C37 116.10(17) . . . .
C30 P2 C36 C41 -69.69(17) . . . .
C30 C31 C32 C33 1.5(3) . . . .
C31 C30 C35 C34 2.7(3) . . . .
C31 C32 C33 C34 1.7(3) . . . .
C32 C33 C34 C35 -2.7(3) . . . .
C33 C34 C35 C30 0.5(3) . . . .
C35 C30 C31 C32 -3.7(3) . . . .
C36 P2 C24 C25 102.38(18) . . . .
C36 P2 C24 C29 -81.37(17) . . . .
C36 P2 C30 C31 165.27(15) . . . .
C36 P2 C30 C35 -22.53(18) . . . .
C36 C37 C38 C39 0.5(3) . . . .
C37 C36 C41 C40 -0.3(3) . . . .
C37 C38 C39 C40 0.5(3) . . . .
C38 C39 C40 C41 -1.4(3) . . . .
C39 C40 C41 C36 1.3(3) . . . .
C41 C36 C37 C38 -0.6(3) . . . .
